data_4314994
loop_
_publ_author_name
'Xiao-Yi Yi'
'Tony C. H. Lam'
'Ian D. Williams'
'Wa-Hung Leung'

_publ_section_title
;
 Hydrolysis of Bis(p-nitrophenyl)phosphate by Tetravalent Metal Complexes
 with Kl\"aui's Oxygen Tripodal Ligand
;
_journal_name_full 'Inorganic Chemistry'
_journal_page_first 2232
_journal_page_last 2238
_journal_paper_doi 10.1021/ic902018u
_journal_volume 49
_journal_year 2010
_chemical_formula_sum 'C58 H86 Ce Co2 N4 O35 P8'
_chemical_formula_weight 1905.05
_chemical_name_systematic
; 
 ? 
;
_space_group_IT_number 14
_symmetry_cell_setting monoclinic
_symmetry_space_group_name_Hall '-P 2yn'
_symmetry_space_group_name_H-M 'P 1 21/n 1'
_atom_sites_solution_hydrogens geom
_atom_sites_solution_primary direct
_atom_sites_solution_secondary difmap
_audit_creation_method SHELXL-97
_cell_angle_alpha 90.00
_cell_angle_beta 95.0510(10)
_cell_angle_gamma 90.00
_cell_formula_units_Z 4
_cell_length_a 12.5077(5)
_cell_length_b 29.5374(12)
_cell_length_c 21.9626(9)
_cell_measurement_reflns_used 5812
_cell_measurement_temperature 253(2)
_cell_measurement_theta_max 20.5900
_cell_measurement_theta_min 2.2684
_cell_volume 8082.5(6)
_computing_structure_refinement 'SHELXL-97 (Sheldrick, 1997)'
_computing_structure_solution 'SHELXS-97 (Sheldrick, 1990)'
_diffrn_ambient_temperature 253(2)
_diffrn_measured_fraction_theta_full 0.996
_diffrn_measured_fraction_theta_max 0.996
_diffrn_radiation_monochromator graphite
_diffrn_radiation_source 'fine-focus sealed tube'
_diffrn_radiation_type MoK\a
_diffrn_radiation_wavelength 0.71073
_diffrn_reflns_av_R_equivalents 0.0540
_diffrn_reflns_av_sigmaI/netI 0.0723
_diffrn_reflns_limit_h_max 15
_diffrn_reflns_limit_h_min -13
_diffrn_reflns_limit_k_max 36
_diffrn_reflns_limit_k_min -36
_diffrn_reflns_limit_l_max 27
_diffrn_reflns_limit_l_min -24
_diffrn_reflns_number 43902
_diffrn_reflns_theta_full 26.00
_diffrn_reflns_theta_max 26.00
_diffrn_reflns_theta_min 1.66
_exptl_absorpt_coefficient_mu 1.204
_exptl_absorpt_correction_T_max 1.00
_exptl_absorpt_correction_T_min 0.78
_exptl_absorpt_correction_type empirical
_exptl_absorpt_process_details SADABS
_exptl_crystal_colour red
_exptl_crystal_density_diffrn 1.566
_exptl_crystal_density_method 'not measured'
_exptl_crystal_description bar
_exptl_crystal_F_000 3896
_exptl_crystal_size_max 0.45
_exptl_crystal_size_mid 0.20
_exptl_crystal_size_min 0.15
_refine_diff_density_max 0.915
_refine_diff_density_min -0.425
_refine_diff_density_rms 0.092
_refine_ls_extinction_method none
_refine_ls_goodness_of_fit_ref 1.075
_refine_ls_hydrogen_treatment constr
_refine_ls_matrix_type full
_refine_ls_number_parameters 957
_refine_ls_number_reflns 15827
_refine_ls_number_restraints 16
_refine_ls_restrained_S_all 1.083
_refine_ls_R_factor_all 0.0927
_refine_ls_R_factor_gt 0.0566
_refine_ls_shift/su_max 0.002
_refine_ls_shift/su_mean 0.000
_refine_ls_structure_factor_coef Fsqd
_refine_ls_weighting_details 'calc w=1/[\s^2^(Fo^2^)+(0.0565P)^2^+0.0000P] where P=(Fo^2^+2Fc^2^)/3'
_refine_ls_weighting_scheme calc
_refine_ls_wR_factor_gt 0.1226
_refine_ls_wR_factor_ref 0.1324
_reflns_number_gt 10663
_reflns_number_total 15827
_reflns_threshold_expression >2sigma(I)
_cod_data_source_file ic902018u_si_001_5.cif
_cod_data_source_block complex5-tony24
_cod_depositor_comments
;
The following automatic conversions were performed:

'_symmetry_cell_setting' value 'Monoclinic' changed to 'monoclinic'
according to the built-in table from CIF Core dictionary named
'cif_core.dic' version 2.4.1 from
2010-06-29.

'_exptl_absorpt_correction_type' value 'Empirical'
changed to 'empirical' according to the built-in table from CIF Core
dictionary named 'cif_core.dic' version 2.4.1 from 2010-06-29.

Automatic conversion script
Id: cif_fix_values 1646 2011-03-28 12:23:43Z adriana 
;
_cod_database_code 4314994

loop_
_symmetry_equiv_pos_as_xyz
'x, y, z'
'-x+1/2, y+1/2, -z+1/2'
'-x, -y, -z'
'x-1/2, -y-1/2, z-1/2'

loop_
_atom_site_label
_atom_site_type_symbol
_atom_site_fract_x
_atom_site_fract_y
_atom_site_fract_z
_atom_site_U_iso_or_equiv
_atom_site_adp_type
_atom_site_occupancy
_atom_site_symmetry_multiplicity
_atom_site_calc_flag
_atom_site_refinement_flags
_atom_site_disorder_assembly
_atom_site_disorder_group
Ce1 Ce 0.51997(2) 0.346953(9) 0.267560(12) 0.03481(9) Uani 1 1 d . . .
Co1 Co 0.52491(6) 0.27507(2) 0.09353(3) 0.0500(2) Uani 1 1 d . A .
Co2 Co 0.52084(6) 0.31341(3) 0.46237(3) 0.0530(2) Uani 1 1 d . . .
P1 P 0.57108(14) 0.34485(5) 0.10706(7) 0.0585(4) Uani 1 1 d . . .
P2 P 0.38325(11) 0.28596(5) 0.14122(6) 0.0446(3) Uani 1 1 d . . .
P3 P 0.62088(13) 0.25783(6) 0.17638(7) 0.0610(4) Uani 1 1 d . . .
P4 P 0.42610(14) 0.27801(5) 0.38996(7) 0.0590(4) Uani 1 1 d . D .
P5 P 0.46296(12) 0.37641(5) 0.42271(6) 0.0485(4) Uani 1 1 d . E .
P6 P 0.65972(12) 0.31109(5) 0.41043(6) 0.0480(4) Uani 1 1 d . F .
P7 P 0.29002(11) 0.42318(5) 0.23658(6) 0.0491(4) Uani 1 1 d . . .
P8 P 0.75148(12) 0.42446(5) 0.27071(6) 0.0501(4) Uani 1 1 d . . .
O1 O 0.5719(3) 0.36493(11) 0.16980(15) 0.0521(9) Uani 1 1 d . A .
O2 O 0.3938(3) 0.31352(11) 0.19980(14) 0.0451(8) Uani 1 1 d . A .
O3 O 0.6050(3) 0.28425(12) 0.23365(15) 0.0585(10) Uani 1 1 d . A .
O4 O 0.4365(3) 0.29226(11) 0.32417(15) 0.0545(10) Uani 1 1 d . . .
O5 O 0.4682(3) 0.38351(10) 0.35491(14) 0.0461(8) Uani 1 1 d . . .
O6 O 0.6465(3) 0.32633(11) 0.34421(14) 0.0473(9) Uani 1 1 d . . .
O11 O 0.7035(7) 0.3435(3) 0.0931(4) 0.057(2) Uiso 0.50 1 d P A 1
O12 O 0.5359(8) 0.3796(3) 0.0572(4) 0.067(2) Uiso 0.50 1 d P A 1
O11A O 0.6632(8) 0.3584(3) 0.0710(4) 0.072(3) Uiso 0.50 1 d P A 2
O12A O 0.4674(10) 0.3736(4) 0.0677(5) 0.087(3) Uiso 0.50 1 d PD A 2
O13 O 0.2933(3) 0.30857(14) 0.09531(17) 0.0740(13) Uani 1 1 d . A .
O14 O 0.3285(4) 0.23922(13) 0.1545(2) 0.0813(14) Uani 1 1 d . A .
O15 O 0.6383(9) 0.2107(3) 0.1889(4) 0.085(3) Uiso 0.50 1 d P A 1
O16 O 0.7495(7) 0.2715(3) 0.1599(4) 0.067(2) Uiso 0.50 1 d P A 1
O15A O 0.5774(9) 0.2024(3) 0.1908(4) 0.067(2) Uiso 0.50 1 d P A 2
O16A O 0.7367(6) 0.2467(3) 0.1703(3) 0.057(2) Uiso 0.50 1 d P A 2
O17 O 0.4588(4) 0.22555(14) 0.3974(2) 0.0916(15) Uani 1 1 d . . .
O18 O 0.3033(4) 0.27559(17) 0.40064(19) 0.0920(15) Uani 1 1 d . . .
O19 O 0.3411(3) 0.38061(14) 0.43918(18) 0.0736(12) Uani 1 1 d . . .
O20 O 0.5098(4) 0.42104(13) 0.45708(18) 0.0745(12) Uani 1 1 d . . .
O21 O 0.7556(3) 0.33977(14) 0.44473(17) 0.0686(11) Uani 1 1 d . . .
O22 O 0.7094(4) 0.26152(13) 0.41389(18) 0.0743(12) Uani 1 1 d . . .
O23 O 0.4026(3) 0.40704(11) 0.23546(14) 0.0467(8) Uani 1 1 d . . .
O24 O 0.2053(3) 0.39359(13) 0.25229(17) 0.0668(11) Uani 1 1 d . . .
O25 O 0.2666(3) 0.44602(12) 0.16956(16) 0.0565(10) Uani 1 1 d . . .
O26 O 0.2853(3) 0.46691(14) 0.28003(18) 0.0662(11) Uani 1 1 d . . .
O27 O 0.6398(3) 0.40933(11) 0.27756(14) 0.0491(9) Uani 1 1 d . . .
O28 O 0.8381(3) 0.39295(13) 0.26455(18) 0.0679(11) Uani 1 1 d . . .
O29 O 0.7548(3) 0.45903(14) 0.21415(16) 0.0625(11) Uani 1 1 d . . .
O30 O 0.7749(3) 0.45859(12) 0.32795(16) 0.0571(10) Uani 1 1 d . . .
O31 O 0.6590(6) 0.6013(2) 0.3522(4) 0.130(3) Uani 1 1 d . . .
O32 O 0.5568(7) 0.6438(2) 0.2939(4) 0.170(3) Uani 1 1 d . . .
O33 O -0.1838(12) 0.5225(5) 0.0798(6) 0.136(5) Uiso 0.60 1 d P B 1
O33A O -0.1993(9) 0.5004(4) 0.0653(5) 0.060(3) Uiso 0.40 1 d P B 2
O34 O -0.0952(6) 0.5632(2) 0.0379(5) 0.207(4) Uani 1 1 d . B .
O35 O 0.3747(6) 0.5835(2) 0.1142(3) 0.133(2) Uani 1 1 d . . .
O36 O 0.4970(6) 0.6322(2) 0.1300(4) 0.151(3) Uani 1 1 d . . .
O37 O 1.1102(5) 0.6093(2) 0.4026(3) 0.131(2) Uani 1 1 d . C .
O38 O 1.2099(11) 0.5668(4) 0.3669(5) 0.100(4) Uiso 0.50 1 d P C 1
O38A O 1.2250(9) 0.5478(3) 0.3922(5) 0.085(3) Uiso 0.50 1 d P C 2
N1 N 0.5785(8) 0.6080(3) 0.3182(4) 0.113(3) Uani 1 1 d . . .
N2 N -0.1067(7) 0.5321(3) 0.0689(3) 0.128(3) Uani 1 1 d . . .
N3 N 0.4655(7) 0.5938(2) 0.1319(3) 0.103(2) Uani 1 1 d . . .
N4 N 1.1285(6) 0.5718(2) 0.3848(3) 0.092(2) Uani 1 1 d . . .
C1 C 0.5202(7) 0.2805(2) -0.0008(3) 0.078(2) Uani 1 1 d . . .
H1A H 0.5144 0.3084 -0.0251 0.094 Uiso 1 1 calc R A .
C2 C 0.4363(6) 0.2532(3) 0.0149(3) 0.087(2) Uani 1 1 d . A .
H2A H 0.3597 0.2589 0.0043 0.104 Uiso 1 1 calc R . .
C3 C 0.4802(9) 0.2155(3) 0.0483(3) 0.091(2) Uani 1 1 d . . .
H3A H 0.4401 0.1903 0.0644 0.109 Uiso 1 1 calc R A .
C4 C 0.5877(8) 0.2196(3) 0.0506(3) 0.091(3) Uani 1 1 d . A .
H4A H 0.6384 0.1979 0.0709 0.110 Uiso 1 1 calc R . .
C5 C 0.6168(6) 0.2582(3) 0.0228(3) 0.087(2) Uani 1 1 d . A .
H5A H 0.6903 0.2683 0.0182 0.104 Uiso 1 1 calc R . .
C6 C 0.4945(15) 0.2647(3) 0.5269(3) 0.111(3) Uani 1 1 d . . .
H6A H 0.4706 0.2335 0.5192 0.134 Uiso 1 1 calc R . .
C7 C 0.4308(8) 0.3019(7) 0.5347(4) 0.127(5) Uani 1 1 d . . .
H7A H 0.3523 0.3024 0.5338 0.152 Uiso 1 1 calc R . .
C8 C 0.4980(16) 0.3371(4) 0.5477(4) 0.122(4) Uani 1 1 d . . .
H8A H 0.4751 0.3680 0.5567 0.146 Uiso 1 1 calc R . .
C9 C 0.5957(13) 0.3244(6) 0.5475(4) 0.124(4) Uani 1 1 d . . .
H9A H 0.6587 0.3437 0.5568 0.149 Uiso 1 1 calc R . .
C10 C 0.5981(10) 0.2799(6) 0.5352(4) 0.107(4) Uani 1 1 d . . .
H10A H 0.6628 0.2612 0.5342 0.128 Uiso 1 1 calc R . .
C11 C 0.7583(7) 0.3849(3) 0.0933(4) 0.114(3) Uani 1 1 d . . .
H11A H 0.8020 0.3883 0.1318 0.137 Uiso 1 1 calc R A 1
H11B H 0.7068 0.4095 0.0899 0.137 Uiso 1 1 calc R A 1
C12 C 0.8255(8) 0.3874(4) 0.0438(5) 0.175(5) Uani 1 1 d . A .
H12A H 0.8762 0.4116 0.0512 0.262 Uiso 1 1 calc R . .
H12B H 0.7820 0.3929 0.0063 0.262 Uiso 1 1 calc R . .
H12C H 0.8634 0.3593 0.0408 0.262 Uiso 1 1 calc R . .
C13 C 0.4400(9) 0.4076(4) 0.0573(6) 0.161(5) Uani 1 1 d D . .
C14 C 0.4131(10) 0.4359(3) 0.0113(4) 0.173(5) Uani 1 1 d . A .
H14A H 0.3542 0.4545 0.0213 0.259 Uiso 1 1 calc R . .
H14B H 0.3923 0.4188 -0.0250 0.259 Uiso 1 1 calc R . .
H14C H 0.4734 0.4547 0.0044 0.259 Uiso 1 1 calc R . .
C15 C 0.2045(6) 0.3309(3) 0.1115(3) 0.104(3) Uani 1 1 d . . .
H15A H 0.2271 0.3533 0.1422 0.125 Uiso 1 1 calc R A .
H15B H 0.1587 0.3094 0.1301 0.125 Uiso 1 1 calc R . .
C16 C 0.1415(7) 0.3534(3) 0.0616(4) 0.123(3) Uani 1 1 d . A .
H16A H 0.0810 0.3682 0.0771 0.184 Uiso 1 1 calc R . .
H16B H 0.1166 0.3315 0.0314 0.184 Uiso 1 1 calc R . .
H16C H 0.1851 0.3755 0.0435 0.184 Uiso 1 1 calc R . .
C17 C 0.2495(11) 0.2353(4) 0.2041(6) 0.065(3) Uiso 0.50 1 d PD A 1
C18 C 0.2067(14) 0.1932(5) 0.2108(7) 0.085(5) Uiso 0.50 1 d PD A 1
C19 C 0.643(2) 0.1759(7) 0.2385(10) 0.144(8) Uiso 0.50 1 d PD A 1
C21 C 0.8292(14) 0.2658(6) 0.2121(8) 0.091(6) Uiso 0.50 1 d PD A 1
C22 C 0.9305(15) 0.2846(7) 0.1782(8) 0.115(6) Uiso 0.50 1 d PD A 1
C17A C 0.3126(13) 0.2202(5) 0.2066(7) 0.080(4) Uiso 0.50 1 d PD A 2
C18A C 0.2489(13) 0.1791(5) 0.2055(7) 0.077(4) Uiso 0.50 1 d PD A 2
C19A C 0.5636(19) 0.1866(7) 0.2233(11) 0.128(7) Uiso 0.50 1 d P A 2
C21A C 0.8290(12) 0.2838(5) 0.1981(7) 0.071(4) Uiso 0.50 1 d PD A 2
C22A C 0.9277(14) 0.2544(6) 0.1921(8) 0.106(5) Uiso 0.50 1 d PD A 2
C31 C 0.4243(13) 0.1904(5) 0.3575(7) 0.074(4) Uiso 0.50 1 d PD D 1
C32 C 0.4492(14) 0.1440(5) 0.3839(7) 0.095(5) Uiso 0.50 1 d PD D 1
C33 C 0.2201(13) 0.2932(6) 0.3581(8) 0.066(5) Uiso 0.50 1 d PD D 1
C34 C 0.1363(12) 0.2580(5) 0.3517(6) 0.078(4) Uiso 0.50 1 d PD D 1
C31A C 0.3742(18) 0.1952(7) 0.3663(9) 0.115(7) Uiso 0.50 1 d PD D 2
C32A C 0.379(2) 0.1544(7) 0.3958(11) 0.156(9) Uiso 0.50 1 d PD D 2
C33A C 0.2175(18) 0.3059(7) 0.3682(11) 0.108(9) Uiso 0.50 1 d PD D 2
C34A C 0.1161(18) 0.2831(8) 0.3629(10) 0.139(8) Uiso 0.50 1 d PD D 2
C20 C 0.5951(8) 0.1334(3) 0.2374(4) 0.125(3) Uiso 1 1 d D . .
C35 C 0.2731(5) 0.4182(2) 0.4212(3) 0.0717(18) Uani 1 1 d . . .
H35A H 0.2339 0.4124 0.3819 0.086 Uiso 1 1 calc R . .
H35B H 0.3152 0.4455 0.4183 0.086 Uiso 1 1 calc R . .
C36 C 0.1989(6) 0.4226(3) 0.4692(3) 0.105(3) Uani 1 1 d . . .
H36A H 0.1508 0.4474 0.4596 0.158 Uiso 1 1 calc R . .
H36B H 0.2391 0.4282 0.5078 0.158 Uiso 1 1 calc R . .
H36C H 0.1584 0.3952 0.4717 0.158 Uiso 1 1 calc R . .
C37 C 0.6124(13) 0.4402(5) 0.4448(7) 0.059(4) Uiso 0.50 1 d PD E 1
C38 C 0.6333(13) 0.4833(5) 0.4803(7) 0.081(5) Uiso 0.50 1 d PD E 1
C39 C 0.8478(11) 0.3546(4) 0.4188(6) 0.052(4) Uiso 0.50 1 d PD F 1
C40 C 0.8976(13) 0.3943(5) 0.4517(7) 0.080(5) Uiso 0.50 1 d PD F 1
C41 C 0.7707(14) 0.2433(5) 0.3646(7) 0.088(5) Uiso 0.50 1 d PD F 1
C42 C 0.8055(15) 0.1992(6) 0.3663(8) 0.105(5) Uiso 0.50 1 d PD F 1
C37A C 0.6232(15) 0.4281(6) 0.4589(8) 0.081(6) Uiso 0.50 1 d PD E 2
C38A C 0.6505(18) 0.4681(7) 0.5009(10) 0.128(8) Uiso 0.50 1 d PD E 2
C39A C 0.8636(13) 0.3398(5) 0.4112(7) 0.067(5) Uiso 0.50 1 d PD F 2
C40A C 0.9235(13) 0.3805(5) 0.4385(7) 0.078(5) Uiso 0.50 1 d PD F 2
C41A C 0.7186(12) 0.2309(5) 0.3658(6) 0.070(4) Uiso 0.50 1 d PD F 2
C42A C 0.7493(14) 0.1851(5) 0.3895(8) 0.103(5) Uiso 0.50 1 d PD F 2
C51 C 0.3607(5) 0.5006(2) 0.2860(3) 0.0629(16) Uani 1 1 d . . .
C52 C 0.3320(6) 0.5434(2) 0.2665(3) 0.082(2) Uani 1 1 d . . .
H52A H 0.2644 0.5485 0.2465 0.099 Uiso 1 1 calc R . .
C53 C 0.4025(8) 0.5784(3) 0.2764(4) 0.096(3) Uani 1 1 d . . .
H53A H 0.3843 0.6073 0.2622 0.115 Uiso 1 1 calc R . .
C54 C 0.5004(7) 0.5704(2) 0.3074(3) 0.077(2) Uani 1 1 d . . .
C55 C 0.5315(6) 0.5275(2) 0.3264(3) 0.0751(19) Uani 1 1 d . . .
H45A H 0.5996 0.5226 0.3459 0.090 Uiso 1 1 calc R . .
C56 C 0.4610(5) 0.4920(2) 0.3164(3) 0.0662(17) Uani 1 1 d . . .
H56A H 0.4799 0.4629 0.3295 0.079 Uiso 1 1 calc R . .
C61 C 0.1711(5) 0.46720(18) 0.1481(2) 0.0534(14) Uani 1 1 d . . .
C62 C 0.1815(5) 0.5004(2) 0.1055(3) 0.084(2) Uani 1 1 d . B .
H62A H 0.2485 0.5087 0.0938 0.101 Uiso 1 1 calc R . .
C63 C 0.0886(7) 0.5214(2) 0.0805(4) 0.099(3) Uani 1 1 d . . .
H63A H 0.0928 0.5441 0.0515 0.119 Uiso 1 1 calc R B .
C64 C -0.0074(6) 0.5090(2) 0.0980(3) 0.0748(19) Uani 1 1 d . B .
C65 C -0.0186(5) 0.4753(3) 0.1387(3) 0.088(2) Uani 1 1 d . . .
H65A H -0.0862 0.4665 0.1487 0.106 Uiso 1 1 calc R B .
C66 C 0.0729(5) 0.4545(2) 0.1648(3) 0.079(2) Uani 1 1 d . B .
H66A H 0.0678 0.4318 0.1938 0.095 Uiso 1 1 calc R . .
C71 C 0.6791(5) 0.4924(2) 0.1976(2) 0.0592(15) Uani 1 1 d . . .
C72 C 0.7132(6) 0.5368(2) 0.1976(3) 0.079(2) Uani 1 1 d . . .
H72A H 0.7830 0.5443 0.2122 0.095 Uiso 1 1 calc R . .
C73 C 0.6433(7) 0.5696(2) 0.1757(3) 0.089(2) Uani 1 1 d . . .
H73A H 0.6656 0.5996 0.1749 0.106 Uiso 1 1 calc R . .
C74 C 0.5406(6) 0.5584(2) 0.1552(3) 0.0746(19) Uani 1 1 d . . .
C75 C 0.5060(5) 0.5148(2) 0.1565(3) 0.0704(18) Uani 1 1 d . . .
H75A H 0.4350 0.5079 0.1439 0.085 Uiso 1 1 calc R . .
C76 C 0.5757(5) 0.4810(2) 0.1766(3) 0.0597(15) Uani 1 1 d . . .
H76A H 0.5535 0.4509 0.1759 0.072 Uiso 1 1 calc R . .
C81 C 0.8663(4) 0.48475(19) 0.3402(2) 0.0523(14) Uani 1 1 d . . .
C82 C 0.9641(5) 0.4743(2) 0.3209(3) 0.0702(18) Uani 1 1 d . C .
H82A H 0.9720 0.4486 0.2974 0.084 Uiso 1 1 calc R . .
C83 C 1.0513(5) 0.5019(2) 0.3364(3) 0.079(2) Uani 1 1 d . . .
H83A H 1.1187 0.4945 0.3246 0.095 Uiso 1 1 calc R C .
C84 C 1.0366(5) 0.5401(2) 0.3693(3) 0.0645(17) Uani 1 1 d . C .
C85 C 0.9382(5) 0.5515(2) 0.3899(3) 0.084(2) Uani 1 1 d . . .
H85A H 0.9299 0.5776 0.4126 0.100 Uiso 1 1 calc R C .
C86 C 0.8543(5) 0.5229(2) 0.3754(3) 0.080(2) Uani 1 1 d . C .
H86A H 0.7878 0.5291 0.3895 0.096 Uiso 1 1 calc R . .
O1WA O 0.0201(14) 0.3491(5) 0.2250(11) 0.171(8) Uani 0.40 1 d P . .
O1WB O 0.0318(9) 0.3566(4) 0.3103(6) 0.154(4) Uani 0.60 1 d P . .

loop_
_atom_site_aniso_label
_atom_site_aniso_U_11
_atom_site_aniso_U_22
_atom_site_aniso_U_33
_atom_site_aniso_U_23
_atom_site_aniso_U_13
_atom_site_aniso_U_12
Ce1 0.03026(15) 0.04157(16) 0.03209(15) -0.00014(12) -0.00021(10) 0.00221(13)
Co1 0.0497(5) 0.0604(5) 0.0388(4) -0.0117(3) -0.0026(3) 0.0047(4)
Co2 0.0579(5) 0.0660(5) 0.0346(4) 0.0076(3) 0.0010(3) 0.0046(4)
P1 0.0732(11) 0.0639(10) 0.0398(8) -0.0033(7) 0.0132(7) -0.0086(9)
P2 0.0401(8) 0.0472(8) 0.0446(8) -0.0024(6) -0.0065(6) -0.0027(6)
P3 0.0587(10) 0.0728(11) 0.0492(9) -0.0158(8) -0.0081(7) 0.0278(8)
P4 0.0683(11) 0.0628(10) 0.0453(9) 0.0127(7) 0.0009(7) -0.0136(8)
P5 0.0500(9) 0.0584(9) 0.0378(8) -0.0025(7) 0.0075(6) 0.0063(7)
P6 0.0485(9) 0.0581(9) 0.0358(8) 0.0009(6) -0.0058(6) 0.0107(7)
P7 0.0390(8) 0.0593(9) 0.0487(8) 0.0097(7) 0.0020(6) 0.0080(7)
P8 0.0403(8) 0.0628(9) 0.0473(8) -0.0072(7) 0.0041(6) -0.0078(7)
O1 0.054(2) 0.056(2) 0.047(2) -0.0065(17) 0.0095(17) -0.0144(18)
O2 0.038(2) 0.056(2) 0.041(2) -0.0038(16) -0.0002(15) -0.0063(16)
O3 0.066(3) 0.065(2) 0.042(2) -0.0104(18) -0.0109(18) 0.025(2)
O4 0.068(3) 0.052(2) 0.042(2) 0.0019(16) -0.0029(18) -0.0100(19)
O5 0.051(2) 0.045(2) 0.042(2) 0.0000(16) 0.0055(16) 0.0095(17)
O6 0.039(2) 0.063(2) 0.039(2) 0.0012(17) -0.0010(15) 0.0093(17)
O13 0.055(3) 0.104(3) 0.058(3) -0.017(2) -0.022(2) 0.034(2)
O14 0.088(4) 0.064(3) 0.096(3) -0.019(2) 0.030(3) -0.024(2)
O17 0.135(5) 0.060(3) 0.075(3) 0.016(2) -0.020(3) -0.013(3)
O18 0.076(3) 0.138(4) 0.062(3) 0.013(3) 0.004(2) -0.040(3)
O19 0.057(3) 0.098(3) 0.069(3) 0.019(2) 0.025(2) 0.019(2)
O20 0.093(4) 0.070(3) 0.060(3) -0.016(2) 0.003(2) 0.001(2)
O21 0.058(3) 0.100(3) 0.045(2) -0.007(2) -0.0093(19) 0.000(2)
O22 0.093(3) 0.067(3) 0.061(3) 0.003(2) -0.004(2) 0.031(2)
O23 0.041(2) 0.051(2) 0.047(2) 0.0010(16) -0.0020(16) 0.0061(16)
O24 0.046(2) 0.084(3) 0.069(3) 0.027(2) 0.0010(19) 0.003(2)
O25 0.042(2) 0.073(3) 0.055(2) 0.0201(19) 0.0037(17) 0.0087(19)
O26 0.048(3) 0.077(3) 0.074(3) -0.009(2) 0.012(2) 0.015(2)
O27 0.046(2) 0.058(2) 0.043(2) -0.0019(16) 0.0010(16) -0.0080(18)
O28 0.049(3) 0.081(3) 0.074(3) -0.020(2) 0.004(2) 0.003(2)
O29 0.048(2) 0.086(3) 0.056(2) 0.002(2) 0.0152(19) -0.014(2)
O30 0.042(2) 0.074(3) 0.056(2) -0.0161(19) 0.0084(17) -0.0172(19)
O31 0.126(6) 0.092(5) 0.174(7) -0.037(4) 0.027(5) -0.030(4)
O32 0.213(9) 0.066(4) 0.233(9) 0.008(5) 0.034(6) -0.014(5)
O34 0.156(7) 0.138(6) 0.306(11) 0.116(7) -0.096(7) 0.014(5)
O35 0.103(5) 0.102(5) 0.191(7) 0.055(4) -0.014(5) 0.005(4)
O36 0.146(6) 0.068(4) 0.238(8) 0.026(5) 0.011(5) -0.009(4)
O37 0.110(5) 0.120(5) 0.162(6) -0.056(4) 0.012(4) -0.042(4)
N1 0.138(8) 0.069(5) 0.135(8) -0.026(5) 0.034(6) -0.003(6)
N2 0.092(6) 0.175(9) 0.114(6) 0.069(6) -0.012(5) 0.044(6)
N3 0.108(6) 0.080(5) 0.120(6) 0.029(4) 0.014(5) -0.004(5)
N4 0.092(5) 0.117(6) 0.070(4) -0.036(4) 0.024(3) -0.033(4)
C1 0.116(7) 0.083(5) 0.035(3) -0.008(3) 0.005(4) 0.012(5)
C2 0.074(5) 0.136(7) 0.047(4) -0.040(4) -0.013(4) 0.006(5)
C3 0.132(8) 0.080(5) 0.059(5) -0.034(4) 0.005(5) -0.022(5)
C4 0.119(8) 0.093(6) 0.058(5) -0.038(4) -0.020(5) 0.045(6)
C5 0.077(6) 0.124(7) 0.062(5) -0.043(5) 0.018(4) -0.002(5)
C6 0.191(12) 0.099(7) 0.044(4) 0.035(4) 0.011(6) -0.035(8)
C7 0.069(6) 0.265(16) 0.048(5) 0.067(8) 0.013(4) 0.003(9)
C8 0.194(14) 0.136(10) 0.038(5) 0.005(5) 0.028(7) 0.056(11)
C9 0.153(12) 0.173(12) 0.039(5) 0.032(6) -0.027(6) -0.053(9)
C10 0.101(8) 0.170(10) 0.052(5) 0.061(6) 0.019(5) 0.065(7)
C11 0.091(6) 0.161(8) 0.096(6) -0.026(5) 0.040(5) -0.035(6)
C12 0.125(9) 0.243(13) 0.168(10) -0.004(9) 0.083(8) -0.054(9)
C13 0.117(9) 0.173(11) 0.184(12) 0.042(9) -0.049(7) 0.040(8)
C14 0.242(14) 0.152(9) 0.127(8) 0.068(7) 0.028(8) 0.092(9)
C15 0.089(6) 0.144(7) 0.073(5) -0.016(5) -0.024(4) 0.055(5)
C16 0.097(7) 0.114(7) 0.148(8) 0.016(6) -0.044(6) 0.036(5)
C35 0.066(4) 0.081(4) 0.069(4) -0.002(3) 0.010(3) 0.027(4)
C36 0.077(6) 0.124(6) 0.121(7) -0.029(5) 0.043(5) 0.006(5)
C51 0.059(4) 0.064(4) 0.068(4) -0.005(3) 0.017(3) 0.022(3)
C52 0.081(5) 0.071(5) 0.096(5) 0.009(4) 0.012(4) 0.029(4)
C53 0.118(8) 0.061(5) 0.114(7) 0.006(4) 0.033(6) 0.036(5)
C54 0.097(6) 0.052(4) 0.085(5) -0.010(4) 0.024(4) 0.000(4)
C55 0.078(5) 0.072(5) 0.076(5) -0.011(4) 0.008(4) 0.003(4)
C56 0.072(5) 0.058(4) 0.070(4) -0.007(3) 0.011(3) 0.008(4)
C61 0.048(4) 0.056(3) 0.056(3) 0.010(3) 0.001(3) 0.008(3)
C62 0.054(4) 0.095(5) 0.101(5) 0.052(4) -0.006(4) -0.007(4)
C63 0.095(6) 0.089(5) 0.109(6) 0.059(5) -0.021(5) 0.009(5)
C64 0.064(5) 0.087(5) 0.071(5) 0.013(4) -0.007(3) 0.035(4)
C65 0.047(4) 0.133(6) 0.084(5) 0.043(5) 0.005(3) 0.028(4)
C66 0.051(4) 0.107(5) 0.081(5) 0.043(4) 0.007(3) 0.017(4)
C71 0.056(4) 0.075(4) 0.047(3) 0.003(3) 0.007(3) -0.009(3)
C72 0.073(5) 0.077(5) 0.089(5) -0.002(4) 0.009(4) -0.036(4)
C73 0.101(7) 0.058(5) 0.107(6) 0.010(4) 0.012(5) -0.025(4)
C74 0.091(6) 0.058(4) 0.076(5) 0.011(3) 0.013(4) -0.006(4)
C75 0.063(4) 0.075(5) 0.073(4) 0.013(3) 0.005(3) -0.011(4)
C76 0.061(4) 0.056(4) 0.061(4) 0.006(3) 0.001(3) -0.012(3)
C81 0.044(3) 0.073(4) 0.040(3) -0.002(3) 0.001(2) -0.007(3)
C82 0.045(4) 0.071(4) 0.097(5) -0.026(4) 0.015(3) -0.008(3)
C83 0.045(4) 0.091(5) 0.104(5) -0.035(4) 0.022(4) -0.016(4)
C84 0.054(4) 0.087(5) 0.051(4) -0.003(3) -0.001(3) -0.027(3)
C85 0.067(5) 0.096(5) 0.091(5) -0.040(4) 0.021(4) -0.019(4)
C86 0.047(4) 0.107(5) 0.089(5) -0.052(4) 0.023(3) -0.017(4)
O1WA 0.103(13) 0.141(14) 0.28(3) -0.045(14) 0.077(15) -0.020(10)
O1WB 0.103(9) 0.184(10) 0.179(11) 0.051(9) 0.037(8) 0.031(7)

loop_
_atom_type_symbol
_atom_type_description
_atom_type_scat_dispersion_real
_atom_type_scat_dispersion_imag
_atom_type_scat_source
C C 0.0033 0.0016 'International Tables Vol C Tables 4.2.6.8 and 6.1.1.4'
H H 0.0000 0.0000 'International Tables Vol C Tables 4.2.6.8 and 6.1.1.4'
N N 0.0061 0.0033 'International Tables Vol C Tables 4.2.6.8 and 6.1.1.4'
O O 0.0106 0.0060 'International Tables Vol C Tables 4.2.6.8 and 6.1.1.4'
P P 0.1023 0.0942 'International Tables Vol C Tables 4.2.6.8 and 6.1.1.4'
Co Co 0.3494 0.9721 'International Tables Vol C Tables 4.2.6.8 and 6.1.1.4'
Ce Ce -0.2486 2.6331 'International Tables Vol C Tables 4.2.6.8 and 6.1.1.4'

loop_
_geom_angle_atom_site_label_1
_geom_angle_atom_site_label_2
_geom_angle_atom_site_label_3
_geom_angle
_geom_angle_site_symmetry_1
_geom_angle_site_symmetry_3
_geom_angle_publ_flag
O6 Ce1 O3 73.34(12) . . ?
O6 Ce1 O2 138.92(12) . . ?
O3 Ce1 O2 75.75(12) . . ?
O6 Ce1 O4 74.78(12) . . ?
O3 Ce1 O4 81.73(13) . . ?
O2 Ce1 O4 74.58(11) . . ?
O6 Ce1 O5 75.15(11) . . ?
O3 Ce1 O5 143.93(11) . . ?
O2 Ce1 O5 120.37(11) . . ?
O4 Ce1 O5 73.41(11) . . ?
O6 Ce1 O1 120.09(12) . . ?
O3 Ce1 O1 73.34(12) . . ?
O2 Ce1 O1 74.65(11) . . ?
O4 Ce1 O1 144.20(11) . . ?
O5 Ce1 O1 139.49(11) . . ?
O6 Ce1 O23 141.98(11) . . ?
O3 Ce1 O23 143.23(11) . . ?
O2 Ce1 O23 75.94(11) . . ?
O4 Ce1 O23 112.44(12) . . ?
O5 Ce1 O23 71.93(11) . . ?
O1 Ce1 O23 76.91(12) . . ?
O6 Ce1 O27 75.42(12) . . ?
O3 Ce1 O27 110.48(13) . . ?
O2 Ce1 O27 141.88(11) . . ?
O4 Ce1 O27 142.62(11) . . ?
O5 Ce1 O27 77.54(11) . . ?
O1 Ce1 O27 71.76(11) . . ?
O23 Ce1 O27 79.38(12) . . ?
C2 Co1 C5 65.9(3) . . ?
C2 Co1 C3 40.0(3) . . ?
C5 Co1 C3 65.2(3) . . ?
C2 Co1 C1 39.2(3) . . ?
C5 Co1 C1 40.4(3) . . ?
C3 Co1 C1 66.7(3) . . ?
C2 Co1 C4 64.6(3) . . ?
C5 Co1 C4 38.2(3) . . ?
C3 Co1 C4 37.8(3) . . ?
C1 Co1 C4 65.6(3) . . ?
C2 Co1 P3 148.1(3) . . ?
C5 Co1 P3 105.8(3) . . ?
C3 Co1 P3 108.2(3) . . ?
C1 Co1 P3 145.9(3) . . ?
C4 Co1 P3 89.6(2) . . ?
C2 Co1 P1 122.1(3) . . ?
C5 Co1 P1 100.0(3) . . ?
C3 Co1 P1 159.4(2) . . ?
C1 Co1 P1 92.7(2) . . ?
C4 Co1 P1 135.2(3) . . ?
P3 Co1 P1 89.26(7) . . ?
C2 Co1 P2 92.8(2) . . ?
C5 Co1 P2 158.7(2) . . ?
C3 Co1 P2 99.2(3) . . ?
C1 Co1 P2 121.4(3) . . ?
C4 Co1 P2 134.1(3) . . ?
P3 Co1 P2 92.61(6) . . ?
P1 Co1 P2 90.69(6) . . ?
C9 Co2 C8 36.5(4) . . ?
C9 Co2 C10 38.4(4) . . ?
C8 Co2 C10 62.9(4) . . ?
C9 Co2 C7 63.7(4) . . ?
C8 Co2 C7 38.5(4) . . ?
C10 Co2 C7 64.5(3) . . ?
C9 Co2 C6 64.6(4) . . ?
C8 Co2 C6 64.3(4) . . ?
C10 Co2 C6 38.8(3) . . ?
C7 Co2 C6 39.0(4) . . ?
C9 Co2 P5 110.1(5) . . ?
C8 Co2 P5 90.3(3) . . ?
C10 Co2 P5 148.4(5) . . ?
C7 Co2 P5 105.5(5) . . ?
C6 Co2 P5 144.2(5) . . ?
C9 Co2 P6 99.4(5) . . ?
C8 Co2 P6 132.7(6) . . ?
C10 Co2 P6 92.9(3) . . ?
C7 Co2 P6 157.4(3) . . ?
C6 Co2 P6 121.6(5) . . ?
P5 Co2 P6 94.08(6) . . ?
C9 Co2 P4 157.8(3) . . ?
C8 Co2 P4 136.6(6) . . ?
C10 Co2 P4 122.0(5) . . ?
C7 Co2 P4 100.7(5) . . ?
C6 Co2 P4 93.3(3) . . ?
P5 Co2 P4 88.71(6) . . ?
P6 Co2 P4 90.59(6) . . ?
O1 P1 O11A 115.7(4) . . ?
O1 P1 O12 111.7(3) . . ?
O11A P1 O12 68.4(5) . . ?
O1 P1 O11 104.2(3) . . ?
O11A P1 O11 27.8(4) . . ?
O12 P1 O11 96.2(4) . . ?
O1 P1 O12A 102.2(4) . . ?
O11A P1 O12A 100.6(5) . . ?
O12 P1 O12A 32.4(4) . . ?
O11 P1 O12A 128.4(5) . . ?
O1 P1 Co1 119.04(15) . . ?
O11A P1 Co1 112.9(3) . . ?
O12 P1 Co1 119.0(3) . . ?
O11 P1 Co1 101.8(3) . . ?
O12A P1 Co1 102.8(4) . . ?
O2 P2 O14 108.6(2) . . ?
O2 P2 O13 108.4(2) . . ?
O14 P2 O13 101.0(3) . . ?
O2 P2 Co1 118.48(14) . . ?
O14 P2 Co1 110.32(17) . . ?
O13 P2 Co1 108.65(17) . . ?
O15 P3 O16A 70.9(5) . . ?
O15 P3 O3 111.8(4) . . ?
O16A P3 O3 112.7(3) . . ?
O15 P3 O16 98.0(5) . . ?
O16A P3 O16 27.1(3) . . ?
O3 P3 O16 104.3(3) . . ?
O15 P3 O15A 26.7(5) . . ?
O16A P3 O15A 97.3(5) . . ?
O3 P3 O15A 105.4(4) . . ?
O16 P3 O15A 124.2(5) . . ?
O15 P3 Co1 117.2(4) . . ?
O16A P3 Co1 116.6(3) . . ?
O3 P3 Co1 118.58(16) . . ?
O16 P3 Co1 103.1(3) . . ?
O15A P3 Co1 102.3(3) . . ?
O4 P4 O18 108.7(2) . . ?
O4 P4 O17 108.8(2) . . ?
O18 P4 O17 100.6(3) . . ?
O4 P4 Co2 118.45(15) . . ?
O18 P4 Co2 112.94(18) . . ?
O17 P4 Co2 105.80(19) . . ?
O5 P5 O19 109.7(2) . . ?
O5 P5 O20 107.7(2) . . ?
O19 P5 O20 98.4(2) . . ?
O5 P5 Co2 118.46(14) . . ?
O19 P5 Co2 105.56(16) . . ?
O20 P5 Co2 115.10(17) . . ?
O6 P6 O22 109.1(2) . . ?
O6 P6 O21 107.9(2) . . ?
O22 P6 O21 101.0(2) . . ?
O6 P6 Co2 118.15(14) . . ?
O22 P6 Co2 109.43(17) . . ?
O21 P6 Co2 109.78(16) . . ?
O24 P7 O23 121.8(2) . . ?
O24 P7 O26 106.2(2) . . ?
O23 P7 O26 110.5(2) . . ?
O24 P7 O25 113.1(2) . . ?
O23 P7 O25 102.34(19) . . ?
O26 P7 O25 101.0(2) . . ?
O28 P8 O27 122.4(2) . . ?
O28 P8 O29 105.4(2) . . ?
O27 P8 O29 110.9(2) . . ?
O28 P8 O30 112.9(2) . . ?
O27 P8 O30 102.46(19) . . ?
O29 P8 O30 100.9(2) . . ?
P1 O1 Ce1 140.1(2) . . ?
P2 O2 Ce1 141.60(19) . . ?
P3 O3 Ce1 142.0(2) . . ?
P4 O4 Ce1 140.8(2) . . ?
P5 O5 Ce1 141.48(19) . . ?
P6 O6 Ce1 142.5(2) . . ?
C11 O11 P1 117.4(6) . . ?
C13 O12 P1 124.2(8) . . ?
C11 O11A P1 126.9(7) . . ?
C13 O12A P1 141.1(12) . . ?
C15 O13 P2 125.7(4) . . ?
C17A O14 C17 35.9(7) . . ?
C17A O14 P2 129.8(7) . . ?
C17 O14 P2 120.9(5) . . ?
P3 O15 C19 143.5(11) . . ?
C21 O16 P3 113.0(8) . . ?
C19A O15A P3 136.2(18) . . ?
P3 O16A C21A 117.8(7) . . ?
C31 O17 C31A 27.0(9) . . ?
C31 O17 P4 126.0(7) . . ?
C31A O17 P4 111.4(8) . . ?
C33 O18 C33A 16.7(12) . . ?
C33 O18 P4 123.2(7) . . ?
C33A O18 P4 123.9(9) . . ?
C35 O19 P5 123.5(4) . . ?
C37A O20 C37 19.4(9) . . ?
C37A O20 P5 116.9(7) . . ?
C37 O20 P5 121.7(6) . . ?
C39 O21 C39A 18.3(7) . . ?
C39 O21 P6 125.7(6) . . ?
C39A O21 P6 114.4(6) . . ?
C41A O22 C41 29.9(8) . . ?
C41A O22 P6 128.0(6) . . ?
C41 O22 P6 121.7(7) . . ?
P7 O23 Ce1 142.8(2) . . ?
C61 O25 P7 125.1(3) . . ?
C51 O26 P7 125.4(3) . . ?
P8 O27 Ce1 144.6(2) . . ?
C71 O29 P8 125.9(3) . . ?
C81 O30 P8 126.0(3) . . ?
O32 N1 O31 123.8(10) . . ?
O32 N1 C54 117.8(10) . . ?
O31 N1 C54 118.4(9) . . ?
O33 N2 O34 120.7(11) . . ?
O33 N2 O33A 28.1(9) . . ?
O34 N2 O33A 127.3(8) . . ?
O33 N2 C64 121.2(11) . . ?
O34 N2 C64 117.8(9) . . ?
O33A N2 C64 110.2(8) . . ?
O36 N3 O35 121.9(8) . . ?
O36 N3 C74 118.9(8) . . ?
O35 N3 C74 119.2(7) . . ?
O38 N4 O37 115.9(9) . . ?
O38 N4 O38A 34.8(7) . . ?
O37 N4 O38A 128.0(7) . . ?
O38 N4 C84 122.2(8) . . ?
O37 N4 C84 119.1(7) . . ?
O38A N4 C84 110.3(7) . . ?
C2 C1 C5 105.8(7) . . ?
C2 C1 Co1 70.3(4) . . ?
C5 C1 Co1 69.7(4) . . ?
C1 C2 C3 108.6(7) . . ?
C1 C2 Co1 70.5(4) . . ?
C3 C2 Co1 70.1(4) . . ?
C4 C3 C2 106.8(7) . . ?
C4 C3 Co1 71.3(4) . . ?
C2 C3 Co1 69.9(4) . . ?
C3 C4 C5 111.4(8) . . ?
C3 C4 Co1 70.8(4) . . ?
C5 C4 Co1 70.6(4) . . ?
C4 C5 C1 107.3(7) . . ?
C4 C5 Co1 71.2(4) . . ?
C1 C5 Co1 69.9(4) . . ?
C10 C6 C7 105.9(9) . . ?
C10 C6 Co2 70.0(4) . . ?
C7 C6 Co2 70.1(5) . . ?
C8 C7 C6 106.5(10) . . ?
C8 C7 Co2 70.3(5) . . ?
C6 C7 Co2 70.9(5) . . ?
C9 C8 C7 110.5(12) . . ?
C9 C8 Co2 71.6(5) . . ?
C7 C8 Co2 71.2(5) . . ?
C8 C9 C10 109.1(11) . . ?
C8 C9 Co2 71.9(6) . . ?
C10 C9 Co2 71.2(5) . . ?
C9 C10 C6 108.0(9) . . ?
C9 C10 Co2 70.5(5) . . ?
C6 C10 Co2 71.2(4) . . ?
O11 C11 C12 111.2(8) . . ?
O11 C11 O11A 32.2(4) . . ?
C12 C11 O11A 106.7(8) . . ?
O12A C13 C14 143.1(15) . . ?
O12A C13 O12 39.3(7) . . ?
C14 C13 O12 120.5(11) . . ?
O13 C15 C16 115.1(7) . . ?
C18 C17 O14 115.3(11) . . ?
C20 C19 O15 128.3(18) . . ?
O16 C21 C22 96.1(12) . . ?
O14 C17A C18A 118.1(12) . . ?
O15A C19A C20 127(2) . . ?
C22A C21A O16A 97.7(11) . . ?
O17 C31 C32 113.0(12) . . ?
O18 C33 C34 106.0(13) . . ?
C32A C31A O17 108.1(18) . . ?
C34A C33A O18 110.1(17) . . ?
C19 C20 C19A 40.1(11) . . ?
O19 C35 C36 105.6(5) . . ?
O20 C37 C38 110.6(11) . . ?
O21 C39 C40 111.9(11) . . ?
C42 C41 O22 120.6(14) . . ?
O20 C37A C38A 107.4(14) . . ?
C40A C39A O21 103.1(11) . . ?
O22 C41A C42A 111.1(11) . . ?
O26 C51 C52 118.6(6) . . ?
O26 C51 C56 119.8(6) . . ?
C52 C51 C56 121.3(7) . . ?
C53 C52 C51 120.0(7) . . ?
C52 C53 C54 119.0(7) . . ?
C53 C54 C55 121.7(7) . . ?
C53 C54 N1 119.8(8) . . ?
C55 C54 N1 118.4(8) . . ?
C56 C55 C54 119.5(7) . . ?
C55 C56 C51 118.4(6) . . ?
C66 C61 C62 121.5(6) . . ?
C66 C61 O25 123.4(5) . . ?
C62 C61 O25 115.0(5) . . ?
C61 C62 C63 117.6(6) . . ?
C64 C63 C62 120.3(6) . . ?
C63 C64 C65 122.5(6) . . ?
C63 C64 N2 118.6(7) . . ?
C65 C64 N2 118.9(7) . . ?
C64 C65 C66 118.2(6) . . ?
C61 C66 C65 119.9(6) . . ?
C76 C71 C72 121.0(6) . . ?
C76 C71 O29 120.7(5) . . ?
C72 C71 O29 118.0(6) . . ?
C73 C72 C71 119.1(7) . . ?
C72 C73 C74 120.0(6) . . ?
C75 C74 C73 121.0(7) . . ?
C75 C74 N3 119.2(7) . . ?
C73 C74 N3 119.8(7) . . ?
C74 C75 C76 120.1(7) . . ?
C75 C76 C71 118.7(6) . . ?
C82 C81 C86 120.2(5) . . ?
C82 C81 O30 124.1(5) . . ?
C86 C81 O30 115.7(5) . . ?
C81 C82 C83 120.1(6) . . ?
C84 C83 C82 118.6(6) . . ?
C83 C84 C85 122.5(6) . . ?
C83 C84 N4 120.2(6) . . ?
C85 C84 N4 117.3(6) . . ?
C86 C85 C84 117.4(6) . . ?
C85 C86 C81 121.0(6) . . ?

loop_
_geom_bond_atom_site_label_1
_geom_bond_atom_site_label_2
_geom_bond_distance
_geom_bond_site_symmetry_2
_geom_bond_publ_flag
Ce1 O6 2.289(3) . ?
Ce1 O3 2.293(3) . ?
Ce1 O2 2.295(3) . ?
Ce1 O4 2.340(3) . ?
Ce1 O5 2.342(3) . ?
Ce1 O1 2.358(3) . ?
Ce1 O23 2.370(3) . ?
Ce1 O27 2.373(3) . ?
Co1 C2 2.072(6) . ?
Co1 C5 2.072(6) . ?
Co1 C3 2.074(6) . ?
Co1 C1 2.075(6) . ?
Co1 C4 2.080(6) . ?
Co1 P3 2.1509(17) . ?
Co1 P1 2.1539(17) . ?
Co1 P2 2.1601(16) . ?
Co2 C9 2.041(8) . ?
Co2 C8 2.045(8) . ?
Co2 C10 2.050(7) . ?
Co2 C7 2.056(7) . ?
Co2 C6 2.066(7) . ?
Co2 P5 2.1530(16) . ?
Co2 P6 2.1616(16) . ?
Co2 P4 2.1668(18) . ?
P1 O1 1.499(3) . ?
P1 O11A 1.508(9) . ?
P1 O12 1.537(8) . ?
P1 O11 1.711(8) . ?
P1 O12A 1.718(12) . ?
P2 O2 1.518(3) . ?
P2 O14 1.580(4) . ?
P2 O13 1.590(4) . ?
P3 O15 1.433(10) . ?
P3 O16A 1.502(8) . ?
P3 O3 1.508(3) . ?
P3 O16 1.728(9) . ?
P3 O15A 1.762(10) . ?
P4 O4 1.522(3) . ?
P4 O18 1.575(5) . ?
P4 O17 1.607(4) . ?
P5 O5 1.511(3) . ?
P5 O19 1.602(4) . ?
P5 O20 1.604(4) . ?
P6 O6 1.518(3) . ?
P6 O22 1.590(4) . ?
P6 O21 1.601(4) . ?
P7 O24 1.439(4) . ?
P7 O23 1.489(3) . ?
P7 O26 1.610(4) . ?
P7 O25 1.622(4) . ?
P8 O28 1.444(4) . ?
P8 O27 1.487(3) . ?
P8 O29 1.612(4) . ?
P8 O30 1.618(4) . ?
O11 C11 1.401(10) . ?
O12 C13 1.457(13) . ?
O11A C11 1.471(11) . ?
O12A C13 1.080(11) . ?
O13 C15 1.366(7) . ?
O14 C17A 1.305(14) . ?
O14 C17 1.537(13) . ?
O15 C19 1.49(2) . ?
O16 C21 1.46(2) . ?
O15A C19A 0.88(2) . ?
O16A C21A 1.667(18) . ?
O17 C31 1.403(15) . ?
O17 C31A 1.51(2) . ?
O18 C33 1.434(19) . ?
O18 C33A 1.53(2) . ?
O19 C35 1.432(6) . ?
O20 C37A 1.430(19) . ?
O20 C37 1.449(16) . ?
O21 C39 1.400(13) . ?
O21 C39A 1.594(16) . ?
O22 C41A 1.402(14) . ?
O22 C41 1.482(16) . ?
O25 C61 1.394(6) . ?
O26 C51 1.370(7) . ?
O29 C71 1.393(7) . ?
O30 C81 1.387(6) . ?
O31 N1 1.216(9) . ?
O32 N1 1.205(9) . ?
O33 N2 1.053(13) . ?
O33A N2 1.486(14) . ?
O34 N2 1.159(8) . ?
O35 N3 1.208(8) . ?
O36 N3 1.202(7) . ?
O37 N4 1.203(7) . ?
O38 N4 1.133(12) . ?
O38A N4 1.397(12) . ?
N1 C54 1.484(10) . ?
N2 C64 1.509(8) . ?
N3 C74 1.468(9) . ?
N4 C84 1.499(8) . ?
C1 C2 1.392(9) . ?
C1 C5 1.434(10) . ?
C2 C3 1.416(10) . ?
C3 C4 1.346(10) . ?
C4 C5 1.359(10) . ?
C6 C10 1.368(12) . ?
C6 C7 1.377(13) . ?
C7 C8 1.353(14) . ?
C8 C9 1.279(13) . ?
C9 C10 1.344(13) . ?
C11 C12 1.433(10) . ?
C13 C14 1.331(12) . ?
C15 C16 1.453(9) . ?
C17 C18 1.367(15) . ?
C19 C20 1.389(18) . ?
C21 C22 1.625(19) . ?
C17A C18A 1.452(16) . ?
C19A C20 1.64(2) . ?
C21A C22A 1.524(18) . ?
C31 C32 1.510(16) . ?
C33 C34 1.474(17) . ?
C31A C32A 1.367(19) . ?
C33A C34A 1.43(2) . ?
C35 C36 1.471(8) . ?
C37 C38 1.505(16) . ?
C39 C40 1.486(17) . ?
C41 C42 1.372(17) . ?
C37A C38A 1.521(19) . ?
C39A C40A 1.513(18) . ?
C41A C42A 1.489(17) . ?
C51 C52 1.371(8) . ?
C51 C56 1.391(8) . ?
C52 C53 1.365(10) . ?
C53 C54 1.369(10) . ?
C54 C55 1.380(9) . ?
C55 C56 1.375(8) . ?
C61 C66 1.364(8) . ?
C61 C62 1.371(7) . ?
C62 C63 1.386(9) . ?
C63 C64 1.344(9) . ?
C64 C65 1.352(9) . ?
C65 C66 1.380(8) . ?
C71 C76 1.377(8) . ?
C71 C72 1.380(8) . ?
C72 C73 1.363(9) . ?
C73 C74 1.364(9) . ?
C74 C75 1.360(8) . ?
C75 C76 1.372(8) . ?
C81 C82 1.364(7) . ?
C81 C86 1.382(7) . ?
C82 C83 1.379(8) . ?
C83 C84 1.361(8) . ?
C84 C85 1.389(8) . ?
C85 C86 1.363(8) . ?
